data_7128399
loop_
_publ_author_name
'Hung, Ling-I'
'Hsieh, Tsung-Hsiu'
'Syu, Jhao-Yang'
'Chen, Pei-Lin'
'Lin, Chia-Her'
'Wang, Sue-Lein'

_publ_section_title
;
 A titanium(iii) phosphite exhibits polymorph-distinct redox activity
 involving proton-coupled electron transfer.
;
_journal_issue 53
_journal_name_full 'Chemical communications (Cambridge, England)'
_journal_page_first 6542
_journal_page_last 6545
_journal_paper_doi 10.1039/d1cc01190a
_journal_volume 57
_journal_year 2021
_chemical_formula_sum 'H5 O7 P2 Ti'
_chemical_formula_weight 226.88
_chemical_properties_physical Oxygen-sensitive
_space_group_crystal_system monoclinic
_space_group_IT_number 14
_space_group_name_Hall '-P 2yn'
_space_group_name_H-M_alt 'P 1 21/n 1'
_atom_sites_solution_hydrogens difmap
_audit_creation_method SHELXL-2014/6
_audit_update_record
;
2021-02-17 deposited with the CCDC.	2021-05-31 downloaded from the CCDC.
;
_cell_angle_alpha 90
_cell_angle_beta 102.801(2)
_cell_angle_gamma 90
_cell_formula_units_Z 4
_cell_length_a 7.4859(6)
_cell_length_b 7.5154(6)
_cell_length_c 12.1997(10)
_cell_measurement_reflns_used 5715
_cell_measurement_temperature 296(2)
_cell_measurement_theta_max 28.31
_cell_measurement_theta_min 2.93
_cell_volume 669.29(9)
_computing_cell_refinement 'SAINT V8.34A (Bruker AXS Inc., 2013)'
_computing_data_collection 'APEX2 (Bruker AXS, 2010)'
_computing_data_reduction 'SAINT V8.34A (Bruker AXS Inc., 2013)'
_computing_molecular_graphics 'SHELXTL (Sheldrick, 2008)'
_computing_publication_material SHELXTL
_computing_structure_refinement 'SHELXL-2014/6 (Sheldrick, 2014)'
_diffrn_ambient_temperature 296(2)
_diffrn_detector_area_resol_mean 8.3333
_diffrn_measured_fraction_theta_full 0.998
_diffrn_measured_fraction_theta_max 0.994
_diffrn_measurement_device_type 'Bruker APEX-II CCD'
_diffrn_measurement_method '\f and \w scans'
_diffrn_radiation_type MoK\a
_diffrn_radiation_wavelength 0.71073
_diffrn_reflns_av_R_equivalents 0.0234
_diffrn_reflns_av_unetI/netI 0.0242
_diffrn_reflns_Laue_measured_fraction_full 0.998
_diffrn_reflns_Laue_measured_fraction_max 0.994
_diffrn_reflns_limit_h_max 9
_diffrn_reflns_limit_h_min -9
_diffrn_reflns_limit_k_max 10
_diffrn_reflns_limit_k_min -8
_diffrn_reflns_limit_l_max 16
_diffrn_reflns_limit_l_min -16
_diffrn_reflns_number 5715
_diffrn_reflns_point_group_measured_fraction_full 0.998
_diffrn_reflns_point_group_measured_fraction_max 0.994
_diffrn_reflns_theta_full 25.242
_diffrn_reflns_theta_max 28.305
_diffrn_reflns_theta_min 2.933
_exptl_absorpt_coefficient_mu 1.740
_exptl_absorpt_correction_T_max 0.9485
_exptl_absorpt_correction_T_min 0.8937
_exptl_absorpt_correction_type multi-scan
_exptl_absorpt_process_details 'SADABS V2014/4 (Bruker AXS Inc.)'
_exptl_crystal_colour Purple
_exptl_crystal_density_diffrn 2.252
_exptl_crystal_density_meas ?
_exptl_crystal_density_method 'not measured'
_exptl_crystal_description Columnar
_exptl_crystal_F_000 452
_exptl_crystal_preparation 'Magnetic properties'
_exptl_crystal_size_max 0.19
_exptl_crystal_size_mid 0.05
_exptl_crystal_size_min 0.05
_refine_diff_density_max 1.331
_refine_diff_density_min -0.867
_refine_diff_density_rms 0.099
_refine_ls_extinction_method none
_refine_ls_goodness_of_fit_ref 1.095
_refine_ls_hydrogen_treatment noref
_refine_ls_matrix_type full
_refine_ls_number_parameters 128
_refine_ls_number_reflns 1645
_refine_ls_number_restraints 114
_refine_ls_restrained_S_all 1.072
_refine_ls_R_factor_all 0.0436
_refine_ls_R_factor_gt 0.0395
_refine_ls_shift/su_max 0.000
_refine_ls_shift/su_mean 0.000
_refine_ls_structure_factor_coef Fsqd
_refine_ls_weighting_details 'w=1/[\s^2^(Fo^2^)+(0.0162P)^2^+2.6105P] where P=(Fo^2^+2Fc^2^)/3'
_refine_ls_weighting_scheme calc
_refine_ls_wR_factor_gt 0.0840
_refine_ls_wR_factor_ref 0.0857
_reflns_Friedel_coverage 0.000
_reflns_number_gt 1503
_reflns_number_total 1645
_reflns_threshold_expression 'I > 2\s(I)'
_cod_data_source_file d1cc01190a2.cif
_cod_data_source_block beta-III
_cod_depositor_comments
;
The following automatic conversions were performed:

data item '_exptl_crystal_density_meas' value 'not measured' was
changed to '?' -- the value is perceived as not measured.

Automatic conversion script
Id: cif_fix_values 7556 2019-12-06 15:28:31Z antanas 

 Adding full bibliography for 7128397--7128400.cif.
;
_cod_original_sg_symbol_H-M 'P 21/n'
_cod_database_code 7128399
_shelx_space_group_comment
;
The symmetry employed for this shelxl refinement is uniquely defined
by the following loop, which should always be used as a source of
symmetry information in preference to the above space-group names.
They are only intended as comments.
;
_shelxl_version_number 2014/6

loop_
_space_group_symop_operation_xyz
'x, y, z'
'-x+1/2, y+1/2, -z+1/2'
'-x, -y, -z'
'x-1/2, -y-1/2, z-1/2'

loop_
_atom_site_label
_atom_site_type_symbol
_atom_site_fract_x
_atom_site_fract_y
_atom_site_fract_z
_atom_site_U_iso_or_equiv
_atom_site_adp_type
_atom_site_occupancy
_atom_site_site_symmetry_order
_atom_site_calc_flag
_atom_site_refinement_flags_posn
_atom_site_refinement_flags_adp
_atom_site_refinement_flags_occupancy
_atom_site_disorder_assembly
_atom_site_disorder_group
Ti1 Ti 0.48304(7) 0.23421(7) 0.34096(4) 0.01311(14) Uani 1 1 d . . . . .
P1 P 0.73917(11) 0.13103(11) 0.59247(7) 0.01824(18) Uani 1 1 d . . . . .
O1 O 0.6157(4) 0.2338(4) 0.5002(2) 0.0369(6) Uani 1 1 d . . . . .
O2 O 0.6420(4) -0.0067(4) 0.6458(3) 0.0383(7) Uani 1 1 d . . . . .
O3 O 0.8366(5) 0.2633(4) 0.6795(2) 0.0508(9) Uani 1 1 d . . . . .
P2 P 0.6688(11) 0.6329(11) 0.2788(5) 0.0168(9) Uani 0.63(2) 1 d D U P A 1
O4 O 0.6179(17) 0.4649(13) 0.3297(10) 0.041(2) Uani 0.63(2) 1 d D U P A 1
O5 O 0.801(3) 0.610(3) 0.2044(15) 0.025(3) Uani 0.63(2) 1 d D U P A 1
O6 O 0.7386(11) 0.7630(7) 0.3764(5) 0.0298(15) Uani 0.63(2) 1 d D U P A 1
H2 H 0.5364 0.7293 0.2160 0.050 Uiso 0.634 1 d . . P A 1
H6 H 0.7538 0.8657 0.3469 0.050 Uiso 0.634 1 d . . P A 1
P2' P 0.686(2) 0.625(2) 0.2852(12) 0.031(3) Uani 0.37(2) 1 d D U P A 2
O4' O 0.5680(18) 0.471(2) 0.3020(12) 0.018(2) Uani 0.37(2) 1 d D U P A 2
O5' O 0.806(5) 0.582(5) 0.205(3) 0.023(4) Uani 0.37(2) 1 d D U P A 2
O6' O 0.811(2) 0.683(3) 0.4000(10) 0.051(5) Uani 0.37(2) 1 d D U P A 2
H2' H 0.5494 0.7198 0.2200 0.050 Uiso 0.366 1 d . . P A 2
H6' H 0.9129 0.7283 0.3951 0.050 Uiso 0.366 1 d . . P A 2
O7 O 0.2745(4) 0.3784(3) 0.3929(2) 0.0301(6) Uani 1 1 d . . . . .
H1 H 0.8715 0.0395 0.5382 0.050 Uiso 1 1 d . . . . .
H7A H 0.2929 0.3810 0.4572 0.050 Uiso 1 1 d . . . . .
H7B H 0.2446 0.4817 0.3631 0.050 Uiso 1 1 d . . . . .

loop_
_atom_site_aniso_label
_atom_site_aniso_U_11
_atom_site_aniso_U_22
_atom_site_aniso_U_33
_atom_site_aniso_U_23
_atom_site_aniso_U_13
_atom_site_aniso_U_12
Ti1 0.0182(3) 0.0111(2) 0.0097(2) 0.00187(18) 0.00237(19) 0.00084(19)
P1 0.0157(4) 0.0209(4) 0.0158(4) -0.0041(3) -0.0015(3) -0.0025(3)
O1 0.0424(15) 0.0422(16) 0.0195(12) -0.0043(11) -0.0074(11) 0.0109(13)
O2 0.0360(15) 0.0248(13) 0.0537(18) 0.0000(12) 0.0092(13) -0.0128(11)
O3 0.075(2) 0.0435(17) 0.0211(13) 0.0048(12) -0.0178(14) -0.0377(16)
P2 0.0164(12) 0.0103(14) 0.0266(16) 0.0021(11) 0.0109(10) -0.0025(10)
O4 0.052(6) 0.024(3) 0.057(6) 0.002(3) 0.033(4) -0.012(4)
O5 0.033(4) 0.017(7) 0.030(3) -0.005(3) 0.016(3) -0.008(4)
O6 0.049(3) 0.016(2) 0.029(2) -0.0023(18) 0.017(2) 0.000(2)
P2' 0.036(5) 0.018(3) 0.043(4) -0.007(3) 0.019(3) -0.003(3)
O4' 0.016(4) 0.018(4) 0.020(4) 0.008(3) 0.001(3) -0.008(3)
O5' 0.035(6) 0.007(7) 0.036(6) -0.004(4) 0.027(5) -0.008(5)
O6' 0.054(8) 0.073(11) 0.033(5) -0.020(6) 0.025(5) -0.039(8)
O7 0.0362(14) 0.0289(13) 0.0279(13) 0.0028(10) 0.0131(11) 0.0117(11)

loop_
_atom_type_symbol
_atom_type_description
_atom_type_scat_dispersion_real
_atom_type_scat_dispersion_imag
_atom_type_scat_source
O O 0.0106 0.0060 'International Tables Vol C Tables 4.2.6.8 and 6.1.1.4'
H H 0.0000 0.0000 'International Tables Vol C Tables 4.2.6.8 and 6.1.1.4'
P P 0.1023 0.0942 'International Tables Vol C Tables 4.2.6.8 and 6.1.1.4'
Ti Ti 0.2776 0.4457 'International Tables Vol C Tables 4.2.6.8 and 6.1.1.4'

loop_
_geom_angle_atom_site_label_1
_geom_angle_atom_site_label_2
_geom_angle_atom_site_label_3
_geom_angle
_geom_angle_site_symmetry_1
_geom_angle_site_symmetry_3
_geom_angle_publ_flag
O2 Ti1 O1 93.57(12) 3_656 . ?
O2 Ti1 O4' 168.7(3) 3_656 . ?
O1 Ti1 O4' 96.8(4) . . ?
O2 Ti1 O4 178.4(4) 3_656 . ?
O1 Ti1 O4 85.3(4) . . ?
O2 Ti1 O3 85.60(14) 3_656 4_565 ?
O1 Ti1 O3 177.54(13) . 4_565 ?
O4' Ti1 O3 83.8(4) . 4_565 ?
O4 Ti1 O3 95.5(4) . 4_565 ?
O2 Ti1 O5 92.6(6) 3_656 2_645 ?
O1 Ti1 O5 90.6(6) . 2_645 ?
O4 Ti1 O5 86.3(7) . 2_645 ?
O3 Ti1 O5 91.8(6) 4_565 2_645 ?
O2 Ti1 O7 91.40(12) 3_656 . ?
O1 Ti1 O7 87.11(11) . . ?
O4' Ti1 O7 84.8(5) . . ?
O4 Ti1 O7 89.6(3) . . ?
O3 Ti1 O7 90.59(11) 4_565 . ?
O5 Ti1 O7 175.5(7) 2_645 . ?
O2 Ti1 O5' 87.0(10) 3_656 2_645 ?
O1 Ti1 O5' 90.9(10) . 2_645 ?
O4' Ti1 O5' 97.1(11) . 2_645 ?
O3 Ti1 O5' 91.4(10) 4_565 2_645 ?
O7 Ti1 O5' 177.4(7) . 2_645 ?
O2 P1 O1 113.83(17) . . ?
O2 P1 O3 110.72(16) . . ?
O1 P1 O3 107.95(17) . . ?
O2 P1 H1 108.2 . . ?
O1 P1 H1 105.4 . . ?
O3 P1 H1 110.6 . . ?
P1 O1 Ti1 146.02(18) . . ?
P1 O2 Ti1 157.1(2) . 3_656 ?
P1 O3 Ti1 139.18(19) . 4_666 ?
O4 P2 O5 114.9(9) . . ?
O4 P2 O6 106.8(6) . . ?
O5 P2 O6 112.7(8) . . ?
O4 P2 H2 118.4 . . ?
O5 P2 H2 102.8 . . ?
O6 P2 H2 100.5 . . ?
P2 O4 Ti1 158.2(9) . . ?
P2 O5 Ti1 141.4(11) . 2_655 ?
P2 O6 H6 107.2 . . ?
O4' P2' O5' 112.4(15) . . ?
O4' P2' O6' 110.3(10) . . ?
O5' P2' O6' 108.5(16) . . ?
O4' P2' H2' 95.5 . . ?
O5' P2' H2' 102.3 . . ?
O6' P2' H2' 127.2 . . ?
P2' O4' Ti1 163.1(13) . . ?
P2' O5' Ti1 130.0(18) . 2_655 ?
P2' O6' H6' 114.7 . . ?
Ti1 O7 H7A 110.1 . . ?
Ti1 O7 H7B 118.3 . . ?
H7A O7 H7B 112.2 . . ?

loop_
_geom_bond_atom_site_label_1
_geom_bond_atom_site_label_2
_geom_bond_distance
_geom_bond_site_symmetry_2
_geom_bond_publ_flag
Ti1 O2 1.973(3) 3_656 ?
Ti1 O1 1.976(2) . ?
Ti1 O4' 1.984(13) . ?
Ti1 O4 2.026(9) . ?
Ti1 O3 2.031(3) 4_565 ?
Ti1 O5 2.046(15) 2_645 ?
Ti1 O7 2.110(2) . ?
Ti1 O5' 2.12(3) 2_645 ?
P1 O2 1.495(3) . ?
P1 O1 1.502(3) . ?
P1 O3 1.518(3) . ?
P1 H1 1.4776 . ?
O2 Ti1 1.973(3) 3_656 ?
O3 Ti1 2.031(3) 4_666 ?
P2 O4 1.493(8) . ?
P2 O5 1.494(8) . ?
P2 O6 1.540(7) . ?
P2 H2 1.3262 . ?
O5 Ti1 2.046(14) 2_655 ?
O6 H6 0.8696 . ?
P2' O4' 1.496(12) . ?
P2' O5' 1.506(13) . ?
P2' O6' 1.564(13) . ?
P2' H2' 1.3512 . ?
O5' Ti1 2.12(3) 2_655 ?
O6' H6' 0.8493 . ?
O7 H7A 0.7659 . ?
O7 H7B 0.8655 . ?

loop_
_geom_hbond_atom_site_label_D
_geom_hbond_atom_site_label_H
_geom_hbond_atom_site_label_A
_geom_hbond_distance_DH
_geom_hbond_distance_HA
_geom_hbond_distance_DA
_geom_hbond_angle_DHA
_geom_hbond_site_symmetry_A
O7 H7B O3 0.87 2.04 2.898(4) 169.5 3_666
O7 H7B O2 0.87 2.60 3.111(4) 119.0 4_565
O7 H7A O6' 0.77 2.12 2.779(10) 145.3 3_666
O7 H7A O6 0.77 2.36 3.030(6) 147.2 3_666
O6' H6' O3 0.85 2.26 3.032(12) 151.2 3_766
O6 H6 O5 0.87 1.95 2.782(18) 158.3 2_655
O6 H6 O4 0.87 2.65 3.314(12) 133.6 2_655
P2 H2 O7 1.33 2.66 3.965(10) 168.1 2
